data_1507237
loop_
_publ_author_name
'Liguori, Dario'
'Centore, Roberto'
'Tuzi, Angela'
'Grisi, Fabia'
'Sessa, Irene'
'Zambelli, Adolfo'

_publ_section_title
;
 Titanium Monoamidinate&#x2212;MAO Catalysts:&#x00A0; Some Information
 about Active Species and Stereochemical Polymerization Mechanisms
;
_journal_issue 15
_journal_name_full Macromolecules
_journal_page_first 5451
_journal_paper_doi 10.1021/ma034249n
_journal_volume 36
_journal_year 2003
_chemical_formula_moiety 'C8 H17 Cl3 N2 Ti'
_chemical_formula_sum 'C8 H17 Cl3 N2 Ti'
_chemical_formula_weight 295.49
_space_group_IT_number 14
_symmetry_cell_setting monoclinic
_symmetry_space_group_name_Hall '-P 2yn'
_symmetry_space_group_name_H-M 'P 1 21/n 1'
_atom_sites_solution_hydrogens geom
_atom_sites_solution_primary direct
_atom_sites_solution_secondary difmap
_cell_angle_alpha 90.00
_cell_angle_beta 96.28(8)
_cell_angle_gamma 90.00
_cell_formula_units_Z 4
_cell_length_a 10.616(9)
_cell_length_b 10.874(4)
_cell_length_c 11.685(5)
_cell_measurement_reflns_used 25
_cell_measurement_temperature 293(2)
_cell_measurement_theta_max 17.23
_cell_measurement_theta_min 15.5
_cell_volume 1340.8(14)
_computing_cell_refinement 'CAD4 Express (Enraf Nonius, 1994)'
_computing_data_collection 'CAD4 Express (Enraf Nonius, 1994)'
_computing_data_reduction 'XCAD4 (Harms & Wocadlo, 1995)'
_computing_molecular_graphics 'Ortep-3 for Windows (Farrugia, 1997)'
_computing_structure_refinement 'SHELXL-97 (Sheldrick, 1997)'
_computing_structure_solution 'SHELXS-97 (Sheldrick, 1997)'
_diffrn_ambient_temperature 293
_diffrn_detector 'scintillation LiI'
_diffrn_detector_dtime 1.195
_diffrn_measured_fraction_theta_full 0.999
_diffrn_measured_fraction_theta_max 0.999
_diffrn_measurement_device '\k-geometry diffractometer'
_diffrn_measurement_device_type 'Enraf Nonius MACH3'
_diffrn_measurement_method 'non-profiled omega/2theta scans'
_diffrn_orient_matrix_type
;
  x-axis points to radiation source
  the matrix is specified in reciprocal space
;
_diffrn_orient_matrix_UB_11 -0.029573
_diffrn_orient_matrix_UB_12 -0.064585
_diffrn_orient_matrix_UB_13 0.051833
_diffrn_orient_matrix_UB_21 0.085517
_diffrn_orient_matrix_UB_22 -0.039515
_diffrn_orient_matrix_UB_23 0.005816
_diffrn_orient_matrix_UB_31 0.028143
_diffrn_orient_matrix_UB_32 0.052198
_diffrn_orient_matrix_UB_33 0.068496
_diffrn_radiation_monochromator graphite
_diffrn_radiation_probe x-ray
_diffrn_radiation_type Mok\a
_diffrn_radiation_wavelength 0.71069
_diffrn_reflns_av_R_equivalents 0.0531
_diffrn_reflns_av_sigmaI/netI 0.0142
_diffrn_reflns_limit_h_max 13
_diffrn_reflns_limit_h_min -14
_diffrn_reflns_limit_k_max 14
_diffrn_reflns_limit_k_min 0
_diffrn_reflns_limit_l_max 15
_diffrn_reflns_limit_l_min 0
_diffrn_reflns_number 3369
_diffrn_reflns_theta_full 27.97
_diffrn_reflns_theta_max 27.97
_diffrn_reflns_theta_min 2.46
_diffrn_source 'Enraf Nonius FR590'
_diffrn_standards_decay_% 0
_diffrn_standards_interval_time 60
_diffrn_standards_number 2
_exptl_absorpt_coefficient_mu 1.204
_exptl_absorpt_correction_T_max 0.6945
_exptl_absorpt_correction_T_min 0.5963
_exptl_absorpt_correction_type psi-scan
_exptl_absorpt_process_details
;
North A.C.T., Phillips D.C. & Mathews F.S. (1968) Acta. Cryst. A24, 351
Number of psi-scan sets used was   3
Theta correction was applied.
Averaged transmission function was used.
No Fourier smoothing was applied.
;
_exptl_crystal_colour BLACK
_exptl_crystal_density_diffrn 1.464
_exptl_crystal_density_method 'not measured'
_exptl_crystal_description prism
_exptl_crystal_F_000 608
_exptl_crystal_size_max 0.60
_exptl_crystal_size_mid 0.40
_exptl_crystal_size_min 0.30
_refine_diff_density_max 0.475
_refine_diff_density_min -0.470
_refine_diff_density_rms 0.062
_refine_ls_extinction_coef 0.0140(10)
_refine_ls_extinction_expression Fc^*^=kFc[1+0.001xFc^2^\l^3^/sin(2\q)]^-1/4^
_refine_ls_extinction_method SHELXL
_refine_ls_goodness_of_fit_ref 1.103
_refine_ls_hydrogen_treatment constr
_refine_ls_matrix_type full
_refine_ls_number_parameters 133
_refine_ls_number_reflns 3221
_refine_ls_number_restraints 0
_refine_ls_restrained_S_all 1.103
_refine_ls_R_factor_all 0.0383
_refine_ls_R_factor_gt 0.0308
_refine_ls_shift/su_max 0.031
_refine_ls_shift/su_mean 0.003
_refine_ls_structure_factor_coef Fsqd
_refine_ls_weighting_details 'calc w=1/[\s^2^(Fo^2^)+(0.0412P)^2^+0.6209P] where P=(Fo^2^+2Fc^2^)/3'
_refine_ls_weighting_scheme calc
_refine_ls_wR_factor_gt 0.0821
_refine_ls_wR_factor_ref 0.0860
_reflns_number_gt 2809
_reflns_number_total 3221
_reflns_threshold_expression >2sigma(I)
_cod_data_source_file ma034249nsi20030226_100911.cif
_cod_data_source_block precatalyst(VI)
_cod_original_cell_volume 1340.9(14)
_cod_database_code 1507237

loop_
_symmetry_equiv_pos_as_xyz
'x, y, z'
'-x+1/2, y+1/2, -z+1/2'
'-x, -y, -z'
'x-1/2, -y-1/2, z-1/2'

loop_
_atom_site_label
_atom_site_type_symbol
_atom_site_fract_x
_atom_site_fract_y
_atom_site_fract_z
_atom_site_U_iso_or_equiv
_atom_site_adp_type
_atom_site_occupancy
_atom_site_symmetry_multiplicity
_atom_site_calc_flag
_atom_site_refinement_flags
Ti1 Ti 0.11187(3) 0.63465(3) 0.55555(3) 0.03088(11) Uani 1 1 d .
Cl3 Cl 0.08232(4) 0.40453(4) 0.57326(4) 0.03628(13) Uani 1 1 d .
Cl1 Cl 0.25552(5) 0.59756(6) 0.43124(5) 0.05209(16) Uani 1 1 d .
Cl2 Cl 0.09269(7) 0.83793(5) 0.51822(6) 0.05802(17) Uani 1 1 d .
N2 N 0.24049(15) 0.62946(16) 0.69006(13) 0.0365(3) Uani 1 1 d .
N1 N 0.04098(14) 0.64710(15) 0.71338(13) 0.0340(3) Uani 1 1 d .
C8 C 0.1907(2) 0.6480(2) 0.89470(17) 0.0493(5) Uani 1 1 d .
H8A H 0.1162 0.6647 0.9318 0.049 Uiso 1 1 calc R
H8B H 0.2515 0.7125 0.9122 0.049 Uiso 1 1 calc R
H8C H 0.2267 0.5710 0.9219 0.049 Uiso 1 1 calc R
C1 C 0.15617(18) 0.64136(17) 0.76749(15) 0.0339(4) Uani 1 1 d .
C2 C -0.07245(19) 0.6726(2) 0.77176(17) 0.0425(5) Uani 1 1 d .
H2 H -0.0494 0.7342 0.8316 0.042 Uiso 1 1 calc R
C4 C -0.1751(2) 0.7273(3) 0.6865(2) 0.0586(6) Uani 1 1 d .
H4A H -0.1421 0.7975 0.6500 0.059 Uiso 1 1 calc R
H4B H -0.2455 0.7520 0.7263 0.059 Uiso 1 1 calc R
H4C H -0.2028 0.6669 0.6293 0.059 Uiso 1 1 calc R
C3 C -0.1168(2) 0.5582(3) 0.8299(2) 0.0619(7) Uani 1 1 d .
H3A H -0.1389 0.4959 0.7730 0.062 Uiso 1 1 calc R
H3B H -0.1895 0.5778 0.8685 0.062 Uiso 1 1 calc R
H3C H -0.0500 0.5285 0.8849 0.062 Uiso 1 1 calc R
C5 C 0.37799(19) 0.6196(3) 0.7207(2) 0.0545(6) Uani 1 1 d .
H5 H 0.3949 0.6305 0.8043 0.054 Uiso 1 1 calc R
C6 C 0.4247(3) 0.4930(3) 0.6918(3) 0.0803(9) Uani 1 1 d .
H6A H 0.3788 0.4318 0.7295 0.080 Uiso 1 1 calc R
H6B H 0.5134 0.4863 0.7176 0.080 Uiso 1 1 calc R
H6C H 0.4114 0.4807 0.6100 0.080 Uiso 1 1 calc R
C7 C 0.4455(3) 0.7219(3) 0.6639(3) 0.0795(10) Uani 1 1 d .
H7A H 0.4427 0.7058 0.5829 0.080 Uiso 1 1 calc R
H7B H 0.5322 0.7258 0.6973 0.080 Uiso 1 1 calc R
H7C H 0.4044 0.7988 0.6756 0.080 Uiso 1 1 calc R

loop_
_atom_site_aniso_label
_atom_site_aniso_U_11
_atom_site_aniso_U_22
_atom_site_aniso_U_33
_atom_site_aniso_U_23
_atom_site_aniso_U_13
_atom_site_aniso_U_12
Ti1 0.03252(18) 0.03554(19) 0.02433(16) -0.00040(12) 0.00204(12) -0.00559(12)
Cl3 0.0375(2) 0.0332(2) 0.0356(2) 0.00330(17) -0.00735(17) 0.00013(17)
Cl1 0.0493(3) 0.0715(4) 0.0385(3) -0.0059(2) 0.0187(2) -0.0136(3)
Cl2 0.0749(4) 0.0368(3) 0.0599(4) 0.0062(2) -0.0040(3) -0.0081(3)
N2 0.0284(7) 0.0504(9) 0.0301(7) -0.0042(7) 0.0005(6) -0.0024(7)
N1 0.0311(7) 0.0431(9) 0.0278(7) -0.0048(6) 0.0038(6) 0.0001(6)
C8 0.0472(12) 0.0717(15) 0.0280(9) -0.0047(9) -0.0003(8) -0.0096(11)
C1 0.0364(9) 0.0366(9) 0.0285(8) -0.0028(7) 0.0020(7) -0.0051(7)
C2 0.0347(9) 0.0571(13) 0.0369(10) -0.0176(9) 0.0095(8) -0.0015(9)
C4 0.0384(11) 0.0774(17) 0.0596(14) -0.0231(13) 0.0033(10) 0.0131(11)
C3 0.0521(13) 0.0882(19) 0.0486(13) -0.0047(13) 0.0202(11) -0.0173(13)
C5 0.0281(10) 0.0917(19) 0.0420(11) -0.0072(12) -0.0033(8) 0.0013(10)
C6 0.0596(17) 0.097(2) 0.083(2) 0.0113(18) 0.0035(15) 0.0336(16)
C7 0.0444(14) 0.107(3) 0.087(2) -0.0183(19) 0.0086(14) -0.0354(15)

loop_
_atom_type_symbol
_atom_type_description
_atom_type_scat_dispersion_real
_atom_type_scat_dispersion_imag
_atom_type_scat_source
C C 0.0033 0.0016 'International Tables Vol C Tables 4.2.6.8 and 6.1.1.4'
H H 0.0000 0.0000 'International Tables Vol C Tables 4.2.6.8 and 6.1.1.4'
Cl Cl 0.1484 0.1585 'International Tables Vol C Tables 4.2.6.8 and 6.1.1.4'
N N 0.0061 0.0033 'International Tables Vol C Tables 4.2.6.8 and 6.1.1.4'
Ti Ti 0.2776 0.4457 'International Tables Vol C Tables 4.2.6.8 and 6.1.1.4'

loop_
_geom_angle_atom_site_label_1
_geom_angle_atom_site_label_2
_geom_angle_atom_site_label_3
_geom_angle
_geom_angle_site_symmetry_1
_geom_angle_site_symmetry_3
_geom_angle_publ_flag
N2 Ti1 N1 65.07(8) . . no
N2 Ti1 Cl1 92.89(7) . . no
N1 Ti1 Cl1 157.33(6) . . no
N2 Ti1 Cl2 102.86(6) . . no
N1 Ti1 Cl2 94.25(5) . . no
Cl1 Ti1 Cl2 95.95(3) . . no
N2 Ti1 Cl3 161.56(6) . 3_566 no
N1 Ti1 Cl3 101.23(8) . 3_566 no
Cl1 Ti1 Cl3 98.97(6) . 3_566 no
Cl2 Ti1 Cl3 89.97(3) . 3_566 no
N2 Ti1 C1 32.92(7) . . no
N1 Ti1 C1 32.16(7) . . no
Cl1 Ti1 C1 125.67(7) . . no
Cl2 Ti1 C1 99.67(5) . . no
Cl3 Ti1 C1 132.46(7) 3_566 . no
N2 Ti1 Cl3 89.30(5) . . no
N1 Ti1 Cl3 86.07(5) . . no
Cl1 Ti1 Cl3 88.54(3) . . no
Cl2 Ti1 Cl3 166.77(3) . . no
Cl3 Ti1 Cl3 77.01(2) 3_566 . no
C1 Ti1 Cl3 87.65(5) . . no
Ti1 Cl3 Ti1 102.99(2) 3_566 . no
C1 N2 C5 123.99(17) . . no
C1 N2 Ti1 94.57(13) . . no
C5 N2 Ti1 141.43(14) . . no
C1 N1 C2 123.39(16) . . no
C1 N1 Ti1 90.89(13) . . no
C2 N1 Ti1 145.02(14) . . no
C1 C8 H8A 109.5 . . no
C1 C8 H8B 109.5 . . no
H8A C8 H8B 109.5 . . no
C1 C8 H8C 109.5 . . no
H8A C8 H8C 109.5 . . no
H8B C8 H8C 109.5 . . no
N1 C1 N2 109.45(16) . . no
N1 C1 C8 126.20(19) . . no
N2 C1 C8 124.35(18) . . no
N1 C1 Ti1 56.95(11) . . no
N2 C1 Ti1 52.51(10) . . no
C8 C1 Ti1 176.58(15) . . no
N1 C2 C4 109.57(18) . . no
N1 C2 C3 111.25(19) . . no
C4 C2 C3 112.3(2) . . no
N1 C2 H2 107.8 . . no
C4 C2 H2 107.8 . . no
C3 C2 H2 107.8 . . no
C2 C4 H4A 109.5 . . no
C2 C4 H4B 109.5 . . no
H4A C4 H4B 109.5 . . no
C2 C4 H4C 109.5 . . no
H4A C4 H4C 109.5 . . no
H4B C4 H4C 109.5 . . no
C2 C3 H3A 109.5 . . no
C2 C3 H3B 109.5 . . no
H3A C3 H3B 109.5 . . no
C2 C3 H3C 109.5 . . no
H3A C3 H3C 109.5 . . no
H3B C3 H3C 109.5 . . no
N2 C5 C6 110.7(2) . . no
N2 C5 C7 110.2(2) . . no
C6 C5 C7 112.8(2) . . no
N2 C5 H5 107.7 . . no
C6 C5 H5 107.7 . . no
C7 C5 H5 107.7 . . no
C5 C6 H6A 109.5 . . no
C5 C6 H6B 109.5 . . no
H6A C6 H6B 109.5 . . no
C5 C6 H6C 109.5 . . no
H6A C6 H6C 109.5 . . no
H6B C6 H6C 109.5 . . no
C5 C7 H7A 109.5 . . no
C5 C7 H7B 109.5 . . no
H7A C7 H7B 109.5 . . no
C5 C7 H7C 109.5 . . no
H7A C7 H7C 109.5 . . no
H7B C7 H7C 109.5 . . no

loop_
_geom_bond_atom_site_label_1
_geom_bond_atom_site_label_2
_geom_bond_distance
_geom_bond_site_symmetry_2
_geom_bond_publ_flag
Ti1 N2 1.967(2) . no
Ti1 N1 2.0712(19) . no
Ti1 Cl1 2.2546(18) . no
Ti1 Cl2 2.2580(10) . no
Ti1 Cl3 2.453(2) 3_566 no
Ti1 C1 2.471(2) . no
Ti1 Cl3 2.5332(11) . no
Cl3 Ti1 2.453(2) 3_566 no
N2 C1 1.347(3) . no
N2 C5 1.468(3) . no
N1 C1 1.315(3) . no
N1 C2 1.474(3) . no
C8 C1 1.493(3) . no
C8 H8A 0.9600 . no
C8 H8B 0.9600 . no
C8 H8C 0.9600 . no
C2 C4 1.515(3) . no
C2 C3 1.516(4) . no
C2 H2 0.9800 . no
C4 H4A 0.9600 . no
C4 H4B 0.9600 . no
C4 H4C 0.9600 . no
C3 H3A 0.9600 . no
C3 H3B 0.9600 . no
C3 H3C 0.9600 . no
C5 C6 1.514(4) . no
C5 C7 1.515(4) . no
C5 H5 0.9800 . no
C6 H6A 0.9600 . no
C6 H6B 0.9600 . no
C6 H6C 0.9600 . no
C7 H7A 0.9600 . no
C7 H7B 0.9600 . no
C7 H7C 0.9600 . no

loop_
_geom_torsion_atom_site_label_1
_geom_torsion_atom_site_label_2
_geom_torsion_atom_site_label_3
_geom_torsion_atom_site_label_4
_geom_torsion
_geom_torsion_site_symmetry_1
_geom_torsion_site_symmetry_4
_geom_torsion_publ_flag
N2 Ti1 Cl3 Ti1 167.54(5) . 3_566 no
N1 Ti1 Cl3 Ti1 102.49(8) . 3_566 no
Cl1 Ti1 Cl3 Ti1 -99.55(6) . 3_566 no
Cl2 Ti1 Cl3 Ti1 10.60(12) . 3_566 no
Cl3 Ti1 Cl3 Ti1 0.0 3_566 3_566 no
C1 Ti1 Cl3 Ti1 134.66(7) . 3_566 no
N1 Ti1 N2 C1 -0.76(11) . . no
Cl1 Ti1 N2 C1 -175.26(11) . . no
Cl2 Ti1 N2 C1 87.96(11) . . no
Cl3 Ti1 N2 C1 -45.1(2) 3_566 . no
Cl3 Ti1 N2 C1 -86.76(11) . . no
N1 Ti1 N2 C5 -179.8(3) . . no
Cl1 Ti1 N2 C5 5.7(3) . . no
Cl2 Ti1 N2 C5 -91.0(3) . . no
Cl3 Ti1 N2 C5 135.9(2) 3_566 . no
C1 Ti1 N2 C5 -179.0(3) . . no
Cl3 Ti1 N2 C5 94.2(3) . . no
N2 Ti1 N1 C1 0.78(11) . . no
Cl1 Ti1 N1 C1 15.2(2) . . no
Cl2 Ti1 N1 C1 -101.43(11) . . no
Cl3 Ti1 N1 C1 167.75(11) 3_566 . no
Cl3 Ti1 N1 C1 91.83(11) . . no
N2 Ti1 N1 C2 170.0(3) . . no
Cl1 Ti1 N1 C2 -175.64(18) . . no
Cl2 Ti1 N1 C2 67.8(2) . . no
Cl3 Ti1 N1 C2 -23.1(2) 3_566 . no
C1 Ti1 N1 C2 169.2(3) . . no
Cl3 Ti1 N1 C2 -99.0(2) . . no
C2 N1 C1 N2 -173.69(18) . . no
Ti1 N1 C1 N2 -1.09(16) . . no
C2 N1 C1 C8 5.8(3) . . no
Ti1 N1 C1 C8 178.37(19) . . no
C2 N1 C1 Ti1 -172.6(2) . . no
C5 N2 C1 N1 -179.6(2) . . no
Ti1 N2 C1 N1 1.15(17) . . no
C5 N2 C1 C8 0.9(3) . . no
Ti1 N2 C1 C8 -178.32(18) . . no
C5 N2 C1 Ti1 179.3(2) . . no
N2 Ti1 C1 N1 -178.70(19) . . no
Cl1 Ti1 C1 N1 -172.87(10) . . no
Cl2 Ti1 C1 N1 82.55(11) . . no
Cl3 Ti1 C1 N1 -16.38(14) 3_566 . no
Cl3 Ti1 C1 N1 -86.36(11) . . no
N1 Ti1 C1 N2 178.70(19) . . no
Cl1 Ti1 C1 N2 5.83(14) . . no
Cl2 Ti1 C1 N2 -98.75(12) . . no
Cl3 Ti1 C1 N2 162.32(10) 3_566 . no
Cl3 Ti1 C1 N2 92.34(12) . . no
N2 Ti1 C1 C8 24(3) . . no
N1 Ti1 C1 C8 -157(3) . . no
Cl1 Ti1 C1 C8 30(3) . . no
Cl2 Ti1 C1 C8 -75(3) . . no
Cl3 Ti1 C1 C8 -174(3) 3_566 . no
Cl3 Ti1 C1 C8 116(3) . . no
C1 N1 C2 C4 155.2(2) . . no
Ti1 N1 C2 C4 -11.8(3) . . no
C1 N1 C2 C3 -80.0(2) . . no
Ti1 N1 C2 C3 113.0(2) . . no
C1 N2 C5 C6 112.6(2) . . no
Ti1 N2 C5 C6 -68.6(3) . . no
C1 N2 C5 C7 -122.0(2) . . no
Ti1 N2 C5 C7 56.8(3) . . no
